data_2206824
loop_
_publ_author_name
'Xuan-Wen, Liu'

_publ_section_title
;
 Hexakis(\m~2~-4-amino-4<i>H</i>-1,2,4-triazole)hexachlorotricadmium(II)
;
_journal_coeditor_code XU6036
_journal_issue 9
_journal_name_full 'Acta Crystallographica Section E'
_journal_page_first m1777
_journal_page_last m1778
_journal_paper_doi 10.1107/S1600536805025468
_journal_volume 61
_journal_year 2005
_chemical_formula_iupac '[Cd3 Cl6 (C2 H4 N4)6]'
_chemical_formula_moiety 'C12 H24 Cd3 Cl6 N24'
_chemical_formula_sum 'C12 H24 Cd3 Cl6 N24'
_chemical_formula_weight 1054.48
_chemical_name_systematic
;
Hexakis(\m~2~-4-amino-4H-1,2,4-triazole)hexachlorotricadmium(II)
;
_space_group_IT_number 148
_symmetry_cell_setting trigonal
_symmetry_space_group_name_Hall '-R 3'
_symmetry_space_group_name_H-M 'R -3 :H'
_atom_sites_solution_hydrogens geom
_atom_sites_solution_primary direct
_atom_sites_solution_secondary difmap
_cell_angle_alpha 90.00
_cell_angle_beta 90.00
_cell_angle_gamma 120.00
_cell_formula_units_Z 3
_cell_length_a 13.032(4)
_cell_length_b 13.032(4)
_cell_length_c 17.558(7)
_cell_measurement_reflns_used 908
_cell_measurement_temperature 293(2)
_cell_measurement_theta_max 25.0
_cell_measurement_theta_min 2.2
_cell_volume 2582.4(15)
_computing_cell_refinement SMART
_computing_data_collection 'SMART (Bruker, 1998)'
_computing_data_reduction 'SAINT (Bruker, 1998)'
_computing_molecular_graphics 'SHELXTL (Bruker, 1998)'
_computing_publication_material SHELXTL
_computing_structure_refinement 'SHELXL97 (Sheldrick, 1997)'
_computing_structure_solution 'SHELXS97 (Sheldrick, 1997)'
_diffrn_ambient_temperature 293(2)
_diffrn_measured_fraction_theta_full 1.00
_diffrn_measured_fraction_theta_max 1.00
_diffrn_measurement_device_type 'Bruker SMART CCD area-detector'
_diffrn_measurement_method '\f and \w'
_diffrn_radiation_monochromator graphite
_diffrn_radiation_source 'fine-focus sealed tube'
_diffrn_radiation_type MoK\a
_diffrn_radiation_wavelength 0.71073
_diffrn_reflns_av_R_equivalents 0.048
_diffrn_reflns_av_sigmaI/netI 0.031
_diffrn_reflns_limit_h_max 13
_diffrn_reflns_limit_h_min -15
_diffrn_reflns_limit_k_max 15
_diffrn_reflns_limit_k_min -8
_diffrn_reflns_limit_l_max 20
_diffrn_reflns_limit_l_min -20
_diffrn_reflns_number 4399
_diffrn_reflns_theta_full 25.0
_diffrn_reflns_theta_max 25.0
_diffrn_reflns_theta_min 2.2
_diffrn_standards_number 0
_exptl_absorpt_coefficient_mu 2.350
_exptl_absorpt_correction_T_max 0.720
_exptl_absorpt_correction_T_min 0.568
_exptl_absorpt_correction_type multi-scan
_exptl_absorpt_process_details '(SADABS; Sheldrick, 1996)'
_exptl_crystal_colour colourless
_exptl_crystal_density_diffrn 2.034
_exptl_crystal_density_method 'not measured'
_exptl_crystal_description block
_exptl_crystal_F_000 1530
_exptl_crystal_size_max 0.24
_exptl_crystal_size_mid 0.20
_exptl_crystal_size_min 0.14
_refine_diff_density_max 0.68
_refine_diff_density_min -2.08
_refine_ls_extinction_method none
_refine_ls_goodness_of_fit_ref 1.103
_refine_ls_hydrogen_treatment constr
_refine_ls_matrix_type full
_refine_ls_number_parameters 69
_refine_ls_number_reflns 1015
_refine_ls_number_restraints 0
_refine_ls_restrained_S_all 1.103
_refine_ls_R_factor_all 0.038
_refine_ls_R_factor_gt 0.032
_refine_ls_shift/su_max 0.000
_refine_ls_shift/su_mean 0.000
_refine_ls_structure_factor_coef Fsqd
_refine_ls_weighting_details 'calc w = 1/[\s^2^(Fo^2^)+(0.0302P)^2^] where P = (Fo^2^+2Fc^2^)/3'
_refine_ls_weighting_scheme calc
_refine_ls_wR_factor_gt 0.086
_refine_ls_wR_factor_ref 0.090
_reflns_number_gt 886
_reflns_number_total 1015
_reflns_threshold_expression I>2\s(I)
_cod_data_source_file xu6036.cif
_cod_data_source_block I
_cod_original_sg_symbol_H-M 'R -3'
_cod_database_code 2206824
_cod_database_fobs_code 2206824

loop_
_symmetry_equiv_pos_as_xyz
'x, y, z'
'-y, x-y, z'
'-x+y, -x, z'
'x+2/3, y+1/3, z+1/3'
'-y+2/3, x-y+1/3, z+1/3'
'-x+y+2/3, -x+1/3, z+1/3'
'x+1/3, y+2/3, z+2/3'
'-y+1/3, x-y+2/3, z+2/3'
'-x+y+1/3, -x+2/3, z+2/3'
'-x, -y, -z'
'y, -x+y, -z'
'x-y, x, -z'
'-x+2/3, -y+1/3, -z+1/3'
'y+2/3, -x+y+1/3, -z+1/3'
'x-y+2/3, x+1/3, -z+1/3'
'-x+1/3, -y+2/3, -z+2/3'
'y+1/3, -x+y+2/3, -z+2/3'
'x-y+1/3, x+2/3, -z+2/3'

loop_
_atom_site_label
_atom_site_fract_x
_atom_site_fract_y
_atom_site_fract_z
_atom_site_U_iso_or_equiv
_atom_site_adp_type
_atom_site_calc_flag
_atom_site_refinement_flags
_atom_site_occupancy
_atom_site_type_symbol
Cd1 0.0000 1.0000 0.24402(3) 0.0229(2) Uani d S 1 Cd
Cd2 0.0000 1.0000 0.0000 0.0316(3) Uani d S 1 Cd
Cl1 -0.00046(12) 1.17372(11) 0.31824(8) 0.0334(3) Uani d . 1 Cl
N1 0.0134(4) 0.8603(4) 0.1552(2) 0.0328(10) Uani d . 1 N
N2 0.0319(4) 0.8757(4) 0.0763(2) 0.0302(10) Uani d . 1 N
N4 0.1125(5) 0.6550(4) 0.1157(3) 0.0412(12) Uani d . 1 N
H4A 0.0596 0.6009 0.0840 0.049 Uiso d R 1 H
H4B 0.1880 0.6851 0.1014 0.049 Uiso d R 1 H
C1 0.0397(5) 0.7783(5) 0.1755(3) 0.0316(12) Uani d . 1 C
H1 0.0347 0.7506 0.2250 0.038 Uiso calc R 1 H
N3 0.0750(4) 0.7405(4) 0.1142(2) 0.0281(9) Uani d . 1 N
C2 0.0696(5) 0.8038(5) 0.0543(3) 0.0311(11) Uani d . 1 C
H2 0.0899 0.7971 0.0045 0.037 Uiso calc R 1 H

loop_
_atom_site_aniso_label
_atom_site_aniso_U_11
_atom_site_aniso_U_22
_atom_site_aniso_U_33
_atom_site_aniso_U_12
_atom_site_aniso_U_13
_atom_site_aniso_U_23
Cd1 0.0254(3) 0.0254(3) 0.0177(3) 0.01272(13) 0.000 0.000
Cd2 0.0355(4) 0.0355(4) 0.0240(5) 0.01773(18) 0.000 0.000
Cl1 0.0378(7) 0.0303(7) 0.0352(7) 0.0192(6) 0.0008(6) -0.0043(5)
N1 0.045(3) 0.036(3) 0.022(2) 0.024(2) 0.0033(19) -0.0024(18)
N2 0.039(3) 0.035(2) 0.022(2) 0.023(2) 0.0011(18) -0.0009(18)
N4 0.054(3) 0.030(3) 0.049(3) 0.029(2) 0.004(2) 0.001(2)
C1 0.041(3) 0.030(3) 0.025(3) 0.019(2) 0.002(2) 0.000(2)
N3 0.031(2) 0.023(2) 0.030(2) 0.0135(19) -0.0009(18) -0.0018(18)
C2 0.036(3) 0.031(3) 0.026(3) 0.016(2) 0.004(2) -0.001(2)

loop_
_atom_type_symbol
_atom_type_description
_atom_type_scat_dispersion_real
_atom_type_scat_dispersion_imag
_atom_type_scat_source
C C 0.0033 0.0016 ' International Tables Vol C Tables 4.2.6.8 and 6.1.1.4.'
H H 0.0000 0.0000 ' International Tables Vol C Tables 4.2.6.8 and 6.1.1.4.'
N N 0.0061 0.0033 ' International Tables Vol C Tables 4.2.6.8 and 6.1.1.4.'
Cl Cl 0.1484 0.1585 ' International Tables Vol C Tables 4.2.6.8 and 6.1.1.4.'
Cd Cd -0.8075 1.2024 ' International Tables Vol C Tables 4.2.6.8 and 6.1.1.4.'

loop_
_geom_angle_atom_site_label_1
_geom_angle_atom_site_label_2
_geom_angle_atom_site_label_3
_geom_angle_site_symmetry_1
_geom_angle_site_symmetry_3
_geom_angle
_geom_angle_publ_flag
N1 Cd1 N1 3_465 2_675 84.33(15) yes
N1 Cd1 N1 3_465 . 84.32(15) yes
N1 Cd1 N1 2_675 . 84.33(15) ?
N1 Cd1 Cl1 3_465 . 91.40(11) yes
N1 Cd1 Cl1 2_675 . 86.29(11) yes
N1 Cd1 Cl1 . . 170.03(11) yes
N1 Cd1 Cl1 3_465 2_675 86.29(11) ?
N1 Cd1 Cl1 2_675 2_675 170.03(11) ?
N1 Cd1 Cl1 . 2_675 91.40(11) ?
Cl1 Cd1 Cl1 . 2_675 97.32(4) yes
N1 Cd1 Cl1 3_465 3_465 170.03(11) ?
N1 Cd1 Cl1 2_675 3_465 91.40(11) yes
N1 Cd1 Cl1 . 3_465 86.29(11) ?
Cl1 Cd1 Cl1 . 3_465 97.32(4) yes
Cl1 Cd1 Cl1 2_675 3_465 97.32(4) ?
N2 Cd2 N2 3_465 10_575 90.65(15) yes
N2 Cd2 N2 3_465 . 89.35(15) yes
N2 Cd2 N2 10_575 . 179.9990(10) yes
N2 Cd2 N2 3_465 11_455 90.65(15) ?
N2 Cd2 N2 10_575 11_455 89.35(15) ?
N2 Cd2 N2 . 11_455 90.65(15) ?
N2 Cd2 N2 3_465 2_675 89.35(15) ?
N2 Cd2 N2 10_575 2_675 90.65(15) ?
N2 Cd2 N2 . 2_675 89.35(15) ?
N2 Cd2 N2 11_455 2_675 179.9970(10) ?
N2 Cd2 N2 3_465 12_665 180.0 ?
N2 Cd2 N2 10_575 12_665 89.35(15) ?
N2 Cd2 N2 . 12_665 90.65(15) ?
N2 Cd2 N2 11_455 12_665 89.35(15) ?
N2 Cd2 N2 2_675 12_665 90.65(15) ?
C1 N1 N2 . . 106.7(4) ?
C1 N1 Cd1 . . 124.5(3) ?
N2 N1 Cd1 . . 126.1(3) ?
C2 N2 N1 . . 106.6(4) ?
C2 N2 Cd2 . . 126.6(3) ?
N1 N2 Cd2 . . 126.8(3) ?
N3 N4 H4A . . 100.1 ?
N3 N4 H4B . . 112.7 ?
H4A N4 H4B . . 114.5 ?
N1 C1 N3 . . 110.5(4) ?
N1 C1 H1 . . 124.7 ?
N3 C1 H1 . . 124.7 ?
C1 N3 C2 . . 105.3(4) ?
C1 N3 N4 . . 125.6(4) ?
C2 N3 N4 . . 129.1(4) ?
N2 C2 N3 . . 110.9(4) ?
N2 C2 H2 . . 124.6 ?
N3 C2 H2 . . 124.6 ?

loop_
_geom_bond_atom_site_label_1
_geom_bond_atom_site_label_2
_geom_bond_site_symmetry_2
_geom_bond_distance
_geom_bond_publ_flag
Cd1 N1 3_465 2.469(4) yes
Cd1 N1 2_675 2.469(4) ?
Cd1 N1 . 2.469(4) ?
Cd1 Cl1 . 2.6148(14) yes
Cd1 Cl1 2_675 2.6148(15) ?
Cd1 Cl1 3_465 2.6148(15) ?
Cd2 N2 3_465 2.294(4) yes
Cd2 N2 10_575 2.294(4) ?
Cd2 N2 . 2.294(4) ?
Cd2 N2 11_455 2.294(4) ?
Cd2 N2 2_675 2.294(4) ?
Cd2 N2 12_665 2.294(4) ?
N1 C1 . 1.324(7) ?
N1 N2 . 1.403(6) ?
N2 C2 . 1.316(7) ?
N4 N3 . 1.423(6) ?
N4 H4A . 0.8932 ?
N4 H4B . 0.8936 ?
C1 N3 . 1.357(7) ?
C1 H1 . 0.9300 ?
N3 C2 . 1.360(6) ?
C2 H2 . 0.9300 ?

loop_
_geom_hbond_atom_site_label_D
_geom_hbond_atom_site_label_H
_geom_hbond_atom_site_label_A
_geom_hbond_site_symmetry_A
_geom_hbond_distance_DH
_geom_hbond_distance_HA
_geom_hbond_distance_DA
_geom_hbond_angle_DHA
_geom_hbond_publ_flag
N4 H4A Cl1 14_345 0.89 2.76 3.546(7) 147 y

loop_
_geom_torsion_atom_site_label_1
_geom_torsion_atom_site_label_2
_geom_torsion_atom_site_label_3
_geom_torsion_atom_site_label_4
_geom_torsion_site_symmetry_1
_geom_torsion
N1 Cd1 N1 C1 3_465 -148.1(5)
N1 Cd1 N1 C1 2_675 127.1(5)
Cl1 Cd1 N1 C1 2_675 -61.9(4)
Cl1 Cd1 N1 C1 3_465 35.3(4)
N1 Cd1 N1 N2 3_465 53.3(3)
N1 Cd1 N1 N2 2_675 -31.5(3)
Cl1 Cd1 N1 N2 2_675 139.5(4)
Cl1 Cd1 N1 N2 3_465 -123.3(4)
C1 N1 N2 C2 . -0.9(6)
Cd1 N1 N2 C2 . 160.8(4)
C1 N1 N2 Cd2 . 178.3(4)
Cd1 N1 N2 Cd2 . -20.0(6)
N2 Cd2 N2 C2 3_465 145.6(5)
N2 Cd2 N2 C2 11_455 55.0(5)
N2 Cd2 N2 C2 2_675 -125.0(5)
N2 Cd2 N2 C2 12_665 -34.4(5)
N2 Cd2 N2 N1 3_465 -33.4(4)
N2 Cd2 N2 N1 11_455 -124.0(3)
N2 Cd2 N2 N1 2_675 56.0(3)
N2 Cd2 N2 N1 12_665 146.6(4)
N2 N1 C1 N3 . 0.4(6)
Cd1 N1 C1 N3 . -161.7(3)
N1 C1 N3 C2 . 0.2(6)
N1 C1 N3 N4 . 178.4(5)
N1 N2 C2 N3 . 1.0(6)
Cd2 N2 C2 N3 . -178.1(3)
C1 N3 C2 N2 . -0.8(6)
N4 N3 C2 N2 . -178.9(5)
